data_2212692
loop_
_publ_author_name
'Cseh, Liliana'
'Mehl, Georg H.'
'Clark, Stephen'
'Archibald, Stephen J.'

_publ_section_title
;
 3,4-Diiodo-2,5-dimethylthiophene
;
_journal_coeditor_code SI2002
_journal_issue 3
_journal_name_full 'Acta Crystallographica Section E'
_journal_page_first o1393
_journal_page_last o1394
_journal_paper_doi 10.1107/S160053680700760X
_journal_volume 63
_journal_year 2007
_chemical_formula_iupac 'C6 H6 I2 S'
_chemical_formula_moiety 'C6 H6 I2 S'
_chemical_formula_sum 'C6 H6 I2 S'
_chemical_formula_weight 363.97
_chemical_name_systematic
;
3,4-diiodo-2,5-dimethylthiophene
;
_space_group_IT_number 14
_symmetry_cell_setting monoclinic
_symmetry_space_group_name_Hall '-P 2ybc'
_symmetry_space_group_name_H-M 'P 1 21/c 1'
_atom_sites_solution_hydrogens geom
_atom_sites_solution_primary direct
_atom_sites_solution_secondary difmap
_audit_creation_method SHELXL-97
_cell_angle_alpha 90.00
_cell_angle_beta 98.156(10)
_cell_angle_gamma 90.00
_cell_formula_units_Z 4
_cell_length_a 10.0141(13)
_cell_length_b 6.7478(6)
_cell_length_c 13.4597(17)
_cell_measurement_reflns_used 1487
_cell_measurement_temperature 150(2)
_cell_measurement_theta_max 34.81
_cell_measurement_theta_min 3.10
_cell_volume 900.31(18)
_computing_cell_refinement X-AREA
_computing_data_collection 'X-AREA (Stoe & Cie, 2002)'
_computing_data_reduction 'X-RED (Stoe & Cie, 2002)'
_computing_molecular_graphics 'ORTEP-3 (Farrugia, 1997)'
_computing_publication_material 'SHELXL97 (Sheldrick, 1997) and WinGX (Farrugia,1999)'
_computing_structure_refinement 'SHELXL97 (Sheldrick, 1997)'
_computing_structure_solution 'SHELXS97 (Sheldrick, 1997)'
_diffrn_ambient_temperature 150(2)
_diffrn_measured_fraction_theta_full 0.992
_diffrn_measured_fraction_theta_max 0.974
_diffrn_measurement_device_type 'Stoe IPDSII image plate'
_diffrn_measurement_method '\w scans,125 frames at 1^o^ intervals, exposure time 1 minute'
_diffrn_radiation_monochromator graphite
_diffrn_radiation_source 'fine-focus sealed tube'
_diffrn_radiation_type MoK\a
_diffrn_radiation_wavelength 0.71073
_diffrn_reflns_av_R_equivalents 0.0527
_diffrn_reflns_av_sigmaI/netI 0.0427
_diffrn_reflns_limit_h_max 12
_diffrn_reflns_limit_h_min -15
_diffrn_reflns_limit_k_max 8
_diffrn_reflns_limit_k_min -10
_diffrn_reflns_limit_l_max 20
_diffrn_reflns_limit_l_min -19
_diffrn_reflns_number 7570
_diffrn_reflns_theta_full 25.00
_diffrn_reflns_theta_max 32.50
_diffrn_reflns_theta_min 3.06
_diffrn_standards_decay_% 0
_diffrn_standards_interval_count image
_diffrn_standards_number 50
_exptl_absorpt_coefficient_mu 7.137
_exptl_absorpt_correction_T_max 0.1452
_exptl_absorpt_correction_T_min 0.0734
_exptl_absorpt_correction_type numerical
_exptl_absorpt_process_details '(X-RED32; Stoe & Cie, 2002)'
_exptl_crystal_colour colourless
_exptl_crystal_density_diffrn 2.685
_exptl_crystal_density_method 'not measured'
_exptl_crystal_description block
_exptl_crystal_F_000 656
_exptl_crystal_size_max 0.49
_exptl_crystal_size_mid 0.45
_exptl_crystal_size_min 0.35
_refine_diff_density_max 1.843
_refine_diff_density_min -1.555
_refine_ls_extinction_coef 0.0094(5)
_refine_ls_extinction_expression Fc^*^=kFc[1+0.001xFc^2^\l^3^/sin(2\q)]^-1/4^
_refine_ls_extinction_method SHELXL97
_refine_ls_goodness_of_fit_ref 1.084
_refine_ls_hydrogen_treatment constr
_refine_ls_matrix_type full
_refine_ls_number_parameters 85
_refine_ls_number_reflns 3171
_refine_ls_number_restraints 0
_refine_ls_restrained_S_all 1.084
_refine_ls_R_factor_all 0.0404
_refine_ls_R_factor_gt 0.0365
_refine_ls_shift/su_max 0.041
_refine_ls_shift/su_mean 0.004
_refine_ls_structure_factor_coef Fsqd
_refine_ls_weighting_details 'calc w=1/[\s^2^(Fo^2^)+(0.0455P)^2^+2.0477P] where P=(Fo^2^+2Fc^2^)/3'
_refine_ls_weighting_scheme calc
_refine_ls_wR_factor_gt 0.0920
_refine_ls_wR_factor_ref 0.0938
_reflns_number_gt 2876
_reflns_number_total 3171
_reflns_threshold_expression I>2\s(I)
_cod_data_source_file si2002.cif
_cod_data_source_block I
_cod_original_sg_symbol_H-M 'P 21/c'
_cod_database_code 2212692
_cod_database_fobs_code 2212692

loop_
_symmetry_equiv_pos_as_xyz
'x, y, z'
'-x, y+1/2, -z+1/2'
'-x, -y, -z'
'x, -y-1/2, z-1/2'

loop_
_atom_site_type_symbol
_atom_site_label
_atom_site_fract_x
_atom_site_fract_y
_atom_site_fract_z
_atom_site_U_iso_or_equiv
_atom_site_adp_type
_atom_site_calc_flag
_atom_site_refinement_flags
_atom_site_occupancy
I I1 0.95491(2) 0.33976(4) 0.148780(18) 0.02573(9) Uani d . 1
I I2 0.72610(3) 0.78586(4) 0.149067(19) 0.02665(9) Uani d . 1
S S1 0.65840(10) 0.41677(16) -0.13796(7) 0.02577(19) Uani d . 1
C C1 0.7839(4) 0.3079(6) -0.0553(3) 0.0224(6) Uani d . 1
C C2 0.8076(3) 0.4170(6) 0.0308(3) 0.0208(6) Uani d . 1
C C4 0.6355(4) 0.6116(6) -0.0584(3) 0.0241(6) Uani d . 1
C C3 0.7227(4) 0.5899(6) 0.0289(3) 0.0223(6) Uani d . 1
C C6 0.8507(5) 0.1212(7) -0.0829(3) 0.0301(8) Uani d . 1
H H2 0.9409 0.1521 -0.0989 0.036 Uiso calc R 1
H H3 0.7966 0.0609 -0.1415 0.036 Uiso calc R 1
H H1 0.8584 0.0284 -0.0264 0.036 Uiso calc R 1
C C5 0.5330(4) 0.7677(8) -0.0880(4) 0.0336(9) Uani d . 1
H H5 0.4744 0.7267 -0.1492 0.040 Uiso calc R 1
H H4 0.5783 0.8920 -0.1006 0.040 Uiso calc R 1
H H6 0.4785 0.7874 -0.0338 0.040 Uiso calc R 1

loop_
_atom_site_aniso_label
_atom_site_aniso_U_11
_atom_site_aniso_U_22
_atom_site_aniso_U_33
_atom_site_aniso_U_12
_atom_site_aniso_U_13
_atom_site_aniso_U_23
I1 0.02439(13) 0.02973(15) 0.02117(13) 0.00487(8) -0.00335(9) 0.00026(8)
I2 0.02565(13) 0.02720(15) 0.02611(14) 0.00265(8) 0.00028(9) -0.00559(8)
S1 0.0258(4) 0.0318(5) 0.0183(4) 0.0018(3) -0.0021(3) -0.0003(3)
C1 0.0227(15) 0.0244(16) 0.0201(15) 0.0015(12) 0.0032(12) 0.0020(12)
C2 0.0191(13) 0.0227(16) 0.0201(14) 0.0022(11) 0.0011(11) 0.0026(11)
C4 0.0222(14) 0.0266(17) 0.0227(16) 0.0025(13) 0.0001(12) 0.0009(13)
C3 0.0200(14) 0.0254(17) 0.0205(15) 0.0015(12) -0.0003(12) -0.0004(12)
C6 0.0346(19) 0.031(2) 0.0253(18) 0.0046(16) 0.0065(15) -0.0039(15)
C5 0.0266(18) 0.039(2) 0.034(2) 0.0124(17) 0.0003(16) 0.0070(17)

loop_
_atom_type_symbol
_atom_type_description
_atom_type_scat_dispersion_real
_atom_type_scat_dispersion_imag
_atom_type_scat_source
C C 0.0033 0.0016 'International Tables Vol C Tables 4.2.6.8 and 6.1.1.4'
H H 0.0000 0.0000 'International Tables Vol C Tables 4.2.6.8 and 6.1.1.4'
I I -0.4742 1.8119 'International Tables Vol C Tables 4.2.6.8 and 6.1.1.4'
S S 0.1246 0.1234 'International Tables Vol C Tables 4.2.6.8 and 6.1.1.4'

loop_
_geom_angle_atom_site_label_1
_geom_angle_atom_site_label_2
_geom_angle_atom_site_label_3
_geom_angle
C1 S1 C4 94.18(19)
C2 C1 C6 129.4(4)
C2 C1 S1 110.0(3)
C6 C1 S1 120.6(3)
C1 C2 C3 113.0(3)
C1 C2 I1 122.2(3)
C3 C2 I1 124.8(3)
C3 C4 C5 129.6(4)
C3 C4 S1 109.0(3)
C5 C4 S1 121.3(3)
C4 C3 C2 113.8(4)
C4 C3 I2 122.5(3)
C2 C3 I2 123.7(3)
C1 C6 H2 109.5
C1 C6 H3 109.5
H2 C6 H3 109.5
C1 C6 H1 109.5
H2 C6 H1 109.5
H3 C6 H1 109.5
C4 C5 H5 109.5
C4 C5 H4 109.5
H5 C5 H4 109.5
C4 C5 H6 109.5
H5 C5 H6 109.5
H4 C5 H6 109.5

loop_
_geom_bond_atom_site_label_1
_geom_bond_atom_site_label_2
_geom_bond_distance
I1 C2 2.074(4)
I2 C3 2.085(4)
S1 C1 1.721(4)
S1 C4 1.731(4)
C1 C2 1.365(5)
C1 C6 1.498(6)
C2 C3 1.442(5)
C4 C3 1.369(5)
C4 C5 1.486(6)
C6 H2 0.9800
C6 H3 0.9800
C6 H1 0.9800
C5 H5 0.9800
C5 H4 0.9800
C5 H6 0.9800

loop_
_geom_torsion_atom_site_label_1
_geom_torsion_atom_site_label_2
_geom_torsion_atom_site_label_3
_geom_torsion_atom_site_label_4
_geom_torsion
C4 S1 C1 C2 0.1(3)
C4 S1 C1 C6 -179.4(3)
C6 C1 C2 C3 179.5(4)
S1 C1 C2 C3 0.0(4)
C6 C1 C2 I1 0.9(6)
S1 C1 C2 I1 -178.60(18)
C1 S1 C4 C3 -0.2(3)
C1 S1 C4 C5 -179.5(4)
C5 C4 C3 C2 179.5(4)
S1 C4 C3 C2 0.3(4)
C5 C4 C3 I2 1.4(6)
S1 C4 C3 I2 -177.81(19)
C1 C2 C3 C4 -0.2(5)
I1 C2 C3 C4 178.4(3)
C1 C2 C3 I2 177.9(3)
I1 C2 C3 I2 -3.6(4)

loop_
_cod_related_entry_id
_cod_related_entry_database
_cod_related_entry_code
1 ChemSpider 5791184
